data_7207175
loop_
_publ_author_name
'Navarrete-V\'azquez, Gabriel'
'Alaniz-Palacios, Alfredo'
'Tlahuextl, Margarita'
'Bernal-Uruchurtu, Margarita'
'Tlahuext, Hugo'

_publ_section_title
;
 Intramolecular hypervalent C&#xE001;O&#x22EF;S interactions in a series
 of 1,3-benzothiazole derivatives
;
_journal_issue 4
_journal_name_full CrystEngComm
_journal_page_first 1256
_journal_paper_doi 10.1039/c1ce06106b
_journal_volume 14
_journal_year 2012
_chemical_formula_moiety 'C18 H17 Cl N2 O3 S, C H4 O'
_chemical_formula_sum 'C19 H21 Cl N2 O4 S'
_chemical_formula_weight 408.89
_chemical_melting_point 367
_chemical_name_common 6-methoxy-1,3-benzothiazole-2-yl
_chemical_name_systematic
;
?
;
_space_group_IT_number 14
_symmetry_cell_setting monoclinic
_symmetry_space_group_name_Hall '-P 2ybc'
_symmetry_space_group_name_H-M 'P 1 21/c 1'
_atom_sites_solution_hydrogens geom
_atom_sites_solution_primary direct
_atom_sites_solution_secondary difmap
_audit_creation_method SHELXL-97
_audit_update_record
;
2011-10-12 # Formatted by publCIF
;
_cell_angle_alpha 90.00
_cell_angle_beta 116.669(2)
_cell_angle_gamma 90.00
_cell_formula_units_Z 4
_cell_length_a 14.9642(18)
_cell_length_b 7.7170(9)
_cell_length_c 18.704(3)
_cell_measurement_reflns_used 6878
_cell_measurement_temperature 173(2)
_cell_measurement_theta_max 27.5
_cell_measurement_theta_min 2.9
_cell_volume 1930.1(4)
_computing_cell_refinement 'Bruker SMART'
_computing_data_collection 'Bruker SMART'
_computing_data_reduction 'Bruker SAINT'
_computing_molecular_graphics 'Bruker SHELXTL'
_computing_publication_material 'Bruker SHELXTL'
_computing_structure_refinement 'SHELXL-97 (Sheldrick, 1997)'
_computing_structure_solution 'SHELXS-97 (Sheldrick, 1990)'
_diffrn_ambient_temperature 173(2)
_diffrn_detector_area_resol_mean 8.3
_diffrn_measured_fraction_theta_full 1.000
_diffrn_measured_fraction_theta_max 1.000
_diffrn_measurement_device_type 'CCD area detector'
_diffrn_measurement_method 'phi and omega scans'
_diffrn_radiation_monochromator graphite
_diffrn_radiation_source 'fine-focus sealed tube'
_diffrn_radiation_type MoK\a
_diffrn_radiation_wavelength 0.71073
_diffrn_reflns_av_R_equivalents 0.0400
_diffrn_reflns_av_sigmaI/netI 0.0330
_diffrn_reflns_limit_h_max 17
_diffrn_reflns_limit_h_min -17
_diffrn_reflns_limit_k_max 9
_diffrn_reflns_limit_k_min -9
_diffrn_reflns_limit_l_max 22
_diffrn_reflns_limit_l_min -22
_diffrn_reflns_number 17913
_diffrn_reflns_theta_full 25.00
_diffrn_reflns_theta_max 25.00
_diffrn_reflns_theta_min 1.52
_diffrn_standards_number 0
_exptl_absorpt_coefficient_mu 0.334
_exptl_absorpt_correction_T_max 0.9424
_exptl_absorpt_correction_T_min 0.9212
_exptl_absorpt_correction_type multi-scan
_exptl_absorpt_process_details SADABS
_exptl_crystal_colour colourless
_exptl_crystal_density_diffrn 1.407
_exptl_crystal_density_method 'not measured'
_exptl_crystal_description prism
_exptl_crystal_F_000 856
_exptl_crystal_size_max 0.25
_exptl_crystal_size_mid 0.24
_exptl_crystal_size_min 0.18
_refine_diff_density_max 0.371
_refine_diff_density_min -0.211
_refine_diff_density_rms 0.060
_refine_ls_extinction_method none
_refine_ls_goodness_of_fit_ref 1.058
_refine_ls_hydrogen_treatment mixed
_refine_ls_matrix_type full
_refine_ls_number_parameters 254
_refine_ls_number_reflns 3394
_refine_ls_number_restraints 2
_refine_ls_restrained_S_all 1.058
_refine_ls_R_factor_all 0.0477
_refine_ls_R_factor_gt 0.0376
_refine_ls_shift/su_max 0.002
_refine_ls_shift/su_mean 0.000
_refine_ls_structure_factor_coef Fsqd
_refine_ls_weighting_details 'calc w=1/[\s^2^(Fo^2^)+(0.0507P)^2^+0.8395P] where P=(Fo^2^+2Fc^2^)/3'
_refine_ls_weighting_scheme calc
_refine_ls_wR_factor_gt 0.0916
_refine_ls_wR_factor_ref 0.1027
_reflns_number_gt 2816
_reflns_number_total 3394
_reflns_threshold_expression >2sigma(I)
_cod_data_source_file c1ce06106b.txt
_cod_data_source_block 7hugo1m
_cod_depositor_comments
;
The following automatic conversions were performed:

'_symmetry_cell_setting' value 'Monoclinic' changed to 'monoclinic'
according to /home/saulius/struct/CIF-dictionaries/cif_core.dic
dictionary named 'cif_core.dic' version 2.4.1 from 2010-06-29.

Automatic conversion script
Id: cif_fix_values 1715 2011-07-08 13:25:40Z adriana 
;
_cod_original_sg_symbol_H-M P2(1)/c
_cod_database_code 7207175

loop_
_symmetry_equiv_pos_as_xyz
'x, y, z'
'-x, y+1/2, -z+1/2'
'-x, -y, -z'
'x, -y-1/2, z-1/2'

loop_
_atom_site_label
_atom_site_type_symbol
_atom_site_fract_x
_atom_site_fract_y
_atom_site_fract_z
_atom_site_U_iso_or_equiv
_atom_site_adp_type
_atom_site_occupancy
_atom_site_symmetry_multiplicity
_atom_site_calc_flag
_atom_site_refinement_flags
C1 C 0.74992(15) 0.1540(3) 0.45058(12) 0.0275(5) Uani 1 1 d .
C2 C 0.79691(17) 0.2659(3) 0.42068(13) 0.0350(5) Uani 1 1 d .
H2 H 0.7586 0.3289 0.3730 0.042 Uiso 1 1 calc R
C3 C 0.89906(17) 0.2863(3) 0.45986(13) 0.0378(6) Uani 1 1 d .
H3 H 0.9316 0.3624 0.4391 0.045 Uiso 1 1 calc R
C4 C 0.95382(16) 0.1955(3) 0.52955(13) 0.0325(5) Uani 1 1 d .
C5 C 0.90802(17) 0.0850(3) 0.56012(13) 0.0374(5) Uani 1 1 d .
H5 H 0.9464 0.0232 0.6082 0.045 Uiso 1 1 calc R
C6 C 0.80543(16) 0.0642(3) 0.52028(13) 0.0358(5) Uani 1 1 d .
H6 H 0.7731 -0.0122 0.5411 0.043 Uiso 1 1 calc R
C7 C 0.59672(15) 0.0171(3) 0.35298(12) 0.0311(5) Uani 1 1 d .
C8 C 0.48503(15) 0.0520(3) 0.32561(12) 0.0302(5) Uani 1 1 d .
C9 C 0.61992(17) 0.0408(3) 0.28219(13) 0.0387(6) Uani 1 1 d .
H9A H 0.6089 0.1620 0.2647 0.058 Uiso 1 1 calc R
H9B H 0.5760 -0.0341 0.2381 0.058 Uiso 1 1 calc R
H9C H 0.6898 0.0097 0.2982 0.058 Uiso 1 1 calc R
C10 C 0.62075(18) -0.1656(3) 0.38667(15) 0.0426(6) Uani 1 1 d .
H10A H 0.6918 -0.1896 0.4042 0.064 Uiso 1 1 calc R
H10B H 0.5803 -0.2489 0.3452 0.064 Uiso 1 1 calc R
H10C H 0.6056 -0.1761 0.4323 0.064 Uiso 1 1 calc R
C11 C 0.36485(15) 0.2049(3) 0.35587(12) 0.0260(5) Uani 1 1 d .
C12 C 0.24623(15) 0.3187(3) 0.37937(12) 0.0266(5) Uani 1 1 d .
C13 C 0.18557(15) 0.2203(2) 0.31262(12) 0.0249(4) Uani 1 1 d .
C14 C 0.08161(15) 0.2144(3) 0.28316(12) 0.0265(4) Uani 1 1 d .
H14 H 0.0408 0.1480 0.2372 0.032 Uiso 1 1 calc R
C15 C 0.04086(15) 0.3099(3) 0.32397(12) 0.0273(5) Uani 1 1 d .
C16 C 0.10105(16) 0.4092(3) 0.39098(12) 0.0300(5) Uani 1 1 d .
H16 H 0.0708 0.4737 0.4176 0.036 Uiso 1 1 calc R
C17 C 0.20272(16) 0.4153(3) 0.41897(12) 0.0304(5) Uani 1 1 d .
H17 H 0.2429 0.4836 0.4644 0.036 Uiso 1 1 calc R
C18 C -0.12468(16) 0.2034(3) 0.24327(14) 0.0382(6) Uani 1 1 d .
H18A H -0.1250 0.2322 0.1921 0.057 Uiso 1 1 calc R
H18B H -0.1925 0.2150 0.2382 0.057 Uiso 1 1 calc R
H18C H -0.1015 0.0840 0.2580 0.057 Uiso 1 1 calc R
C19 C 0.3902(2) 0.7385(4) 0.42743(16) 0.0529(7) Uani 1 1 d .
H19A H 0.4192 0.8534 0.4462 0.079 Uiso 1 1 calc R
H19B H 0.3171 0.7472 0.4012 0.079 Uiso 1 1 calc R
H19C H 0.4129 0.6942 0.3892 0.079 Uiso 1 1 calc R
Cl1 Cl 1.08273(4) 0.22732(9) 0.58200(4) 0.0495(2) Uani 1 1 d .
H1 H 0.5063(16) 0.231(3) 0.4058(13) 0.074 Uiso 1 1 d D
H6A H 0.421(2) 0.5224(13) 0.4783(18) 0.074 Uiso 1 1 d D
N1 N 0.46134(13) 0.1712(2) 0.36782(10) 0.0285(4) Uani 1 1 d D
N2 N 0.34823(12) 0.3089(2) 0.40266(10) 0.0287(4) Uani 1 1 d .
O1 O 0.64678(10) 0.1445(2) 0.41465(9) 0.0339(4) Uani 1 1 d .
O2 O 0.42170(11) -0.0273(2) 0.26943(9) 0.0403(4) Uani 1 1 d .
O3 O -0.05944(10) 0.31818(19) 0.30347(9) 0.0334(4) Uani 1 1 d .
O4 O 0.42065(12) 0.6258(2) 0.49245(10) 0.0429(4) Uani 1 1 d D
S1 S 0.25998(4) 0.10987(7) 0.27776(3) 0.02756(16) Uani 1 1 d .

loop_
_atom_site_aniso_label
_atom_site_aniso_U_11
_atom_site_aniso_U_22
_atom_site_aniso_U_33
_atom_site_aniso_U_23
_atom_site_aniso_U_13
_atom_site_aniso_U_12
C1 0.0261(11) 0.0287(11) 0.0288(11) -0.0040(9) 0.0133(9) 0.0022(9)
C2 0.0400(13) 0.0348(12) 0.0274(11) 0.0028(10) 0.0127(10) -0.0028(10)
C3 0.0424(14) 0.0436(14) 0.0329(12) -0.0035(10) 0.0217(11) -0.0130(11)
C4 0.0278(11) 0.0345(12) 0.0367(12) -0.0112(10) 0.0158(10) -0.0022(9)
C5 0.0373(13) 0.0333(13) 0.0337(12) 0.0056(10) 0.0088(10) 0.0014(10)
C6 0.0374(13) 0.0342(12) 0.0366(12) 0.0046(10) 0.0173(10) -0.0061(10)
C7 0.0291(11) 0.0304(12) 0.0321(12) -0.0057(9) 0.0121(9) -0.0003(9)
C8 0.0303(12) 0.0285(11) 0.0302(11) 0.0013(9) 0.0122(10) 0.0019(9)
C9 0.0373(13) 0.0413(14) 0.0392(13) -0.0064(11) 0.0186(11) 0.0020(10)
C10 0.0349(13) 0.0357(13) 0.0491(15) 0.0019(11) 0.0116(11) 0.0045(10)
C11 0.0254(11) 0.0228(10) 0.0269(11) 0.0027(9) 0.0090(9) 0.0000(8)
C12 0.0275(11) 0.0236(10) 0.0293(11) 0.0001(9) 0.0133(9) -0.0033(9)
C13 0.0291(11) 0.0207(10) 0.0267(11) 0.0019(8) 0.0141(9) -0.0005(8)
C14 0.0282(11) 0.0237(11) 0.0268(11) -0.0017(8) 0.0116(9) -0.0033(9)
C15 0.0287(11) 0.0241(11) 0.0319(11) 0.0040(9) 0.0160(9) -0.0003(9)
C16 0.0362(12) 0.0269(11) 0.0331(12) -0.0047(9) 0.0211(10) -0.0034(9)
C17 0.0348(12) 0.0286(11) 0.0282(11) -0.0056(9) 0.0145(9) -0.0047(9)
C18 0.0256(12) 0.0388(13) 0.0461(14) -0.0072(11) 0.0125(11) -0.0004(10)
C19 0.0573(17) 0.0550(17) 0.0451(15) 0.0003(13) 0.0219(13) -0.0072(14)
Cl1 0.0278(3) 0.0634(4) 0.0539(4) -0.0183(3) 0.0152(3) -0.0063(3)
N1 0.0250(9) 0.0280(10) 0.0300(10) -0.0021(8) 0.0102(8) -0.0003(7)
N2 0.0274(9) 0.0287(9) 0.0281(9) -0.0032(8) 0.0106(8) -0.0020(7)
O1 0.0257(8) 0.0386(9) 0.0372(8) -0.0110(7) 0.0137(7) 0.0006(6)
O2 0.0310(8) 0.0440(10) 0.0388(9) -0.0128(8) 0.0093(7) 0.0000(7)
O3 0.0279(8) 0.0340(8) 0.0417(9) -0.0069(7) 0.0187(7) -0.0036(6)
O4 0.0407(9) 0.0347(9) 0.0379(9) -0.0078(8) 0.0040(7) 0.0021(8)
S1 0.0246(3) 0.0278(3) 0.0283(3) -0.0047(2) 0.0102(2) -0.0002(2)

loop_
_atom_type_symbol
_atom_type_description
_atom_type_scat_dispersion_real
_atom_type_scat_dispersion_imag
_atom_type_scat_source
C C 0.0033 0.0016 'International Tables Vol C Tables 4.2.6.8 and 6.1.1.4'
H H 0.0000 0.0000 'International Tables Vol C Tables 4.2.6.8 and 6.1.1.4'
N N 0.0061 0.0033 'International Tables Vol C Tables 4.2.6.8 and 6.1.1.4'
O O 0.0106 0.0060 'International Tables Vol C Tables 4.2.6.8 and 6.1.1.4'
S S 0.1246 0.1234 'International Tables Vol C Tables 4.2.6.8 and 6.1.1.4'
Cl Cl 0.1484 0.1585 'International Tables Vol C Tables 4.2.6.8 and 6.1.1.4'

loop_
_geom_angle_atom_site_label_1
_geom_angle_atom_site_label_2
_geom_angle_atom_site_label_3
_geom_angle
C6 C1 C2 119.8(2)
C6 C1 O1 120.08(19)
C2 C1 O1 119.81(19)
C3 C2 C1 120.1(2)
C3 C2 H2 119.9
C1 C2 H2 119.9
C2 C3 C4 119.5(2)
C2 C3 H3 120.3
C4 C3 H3 120.3
C5 C4 C3 121.0(2)
C5 C4 Cl1 119.15(18)
C3 C4 Cl1 119.84(17)
C4 C5 C6 119.3(2)
C4 C5 H5 120.3
C6 C5 H5 120.3
C1 C6 C5 120.3(2)
C1 C6 H6 119.9
C5 C6 H6 119.9
O1 C7 C10 111.04(17)
O1 C7 C9 111.99(18)
C10 C7 C9 111.56(19)
O1 C7 C8 104.12(16)
C10 C7 C8 108.66(18)
C9 C7 C8 109.14(17)
O2 C8 N1 122.45(19)
O2 C8 C7 120.56(19)
N1 C8 C7 116.98(18)
C7 C9 H9A 109.5
C7 C9 H9B 109.5
H9A C9 H9B 109.5
C7 C9 H9C 109.5
H9A C9 H9C 109.5
H9B C9 H9C 109.5
C7 C10 H10A 109.5
C7 C10 H10B 109.5
H10A C10 H10B 109.5
C7 C10 H10C 109.5
H10A C10 H10C 109.5
H10B C10 H10C 109.5
N2 C11 N1 120.80(18)
N2 C11 S1 116.87(15)
N1 C11 S1 122.33(15)
N2 C12 C13 115.69(18)
N2 C12 C17 124.73(18)
C13 C12 C17 119.56(19)
C12 C13 C14 122.17(18)
C12 C13 S1 109.43(15)
C14 C13 S1 128.38(16)
C15 C14 C13 116.95(19)
C15 C14 H14 121.5
C13 C14 H14 121.5
O3 C15 C14 124.58(19)
O3 C15 C16 114.09(18)
C14 C15 C16 121.33(19)
C17 C16 C15 121.29(19)
C17 C16 H16 119.4
C15 C16 H16 119.4
C16 C17 C12 118.69(19)
C16 C17 H17 120.7
C12 C17 H17 120.7
O3 C18 H18A 109.5
O3 C18 H18B 109.5
H18A C18 H18B 109.5
O3 C18 H18C 109.5
H18A C18 H18C 109.5
H18B C18 H18C 109.5
O4 C19 H19A 109.5
O4 C19 H19B 109.5
H19A C19 H19B 109.5
O4 C19 H19C 109.5
H19A C19 H19C 109.5
H19B C19 H19C 109.5
C8 N1 C11 124.00(18)
C8 N1 H1 122(2)
C11 N1 H1 114(2)
C11 N2 C12 109.89(17)
C1 O1 C7 119.40(15)
C15 O3 C18 117.92(16)
C19 O4 H6A 111(2)
C13 S1 C11 88.12(10)

loop_
_geom_bond_atom_site_label_1
_geom_bond_atom_site_label_2
_geom_bond_distance
C1 C6 1.377(3)
C1 C2 1.381(3)
C1 O1 1.381(2)
C2 C3 1.376(3)
C2 H2 0.9500
C3 C4 1.380(3)
C3 H3 0.9500
C4 C5 1.370(3)
C4 Cl1 1.745(2)
C5 C6 1.382(3)
C5 H5 0.9500
C6 H6 0.9500
C7 O1 1.443(2)
C7 C10 1.521(3)
C7 C9 1.523(3)
C7 C8 1.536(3)
C8 O2 1.218(2)
C8 N1 1.359(3)
C9 H9A 0.9800
C9 H9B 0.9800
C9 H9C 0.9800
C10 H10A 0.9800
C10 H10B 0.9800
C10 H10C 0.9800
C11 N2 1.291(3)
C11 N1 1.383(3)
C11 S1 1.754(2)
C12 N2 1.389(3)
C12 C13 1.394(3)
C12 C17 1.400(3)
C13 C14 1.399(3)
C13 S1 1.744(2)
C14 C15 1.384(3)
C14 H14 0.9500
C15 O3 1.374(2)
C15 C16 1.398(3)
C16 C17 1.370(3)
C16 H16 0.9500
C17 H17 0.9500
C18 O3 1.421(3)
C18 H18A 0.9800
C18 H18B 0.9800
C18 H18C 0.9800
C19 O4 1.395(3)
C19 H19A 0.9800
C19 H19B 0.9800
C19 H19C 0.9800
N1 H1 0.8600(11)
O4 H6A 0.8400(10)

loop_
_geom_torsion_atom_site_label_1
_geom_torsion_atom_site_label_2
_geom_torsion_atom_site_label_3
_geom_torsion_atom_site_label_4
_geom_torsion
C6 C1 C2 C3 0.8(3)
O1 C1 C2 C3 174.79(19)
C1 C2 C3 C4 -0.6(3)
C2 C3 C4 C5 0.2(3)
C2 C3 C4 Cl1 -177.29(17)
C3 C4 C5 C6 0.1(3)
Cl1 C4 C5 C6 177.64(18)
C2 C1 C6 C5 -0.4(3)
O1 C1 C6 C5 -174.4(2)
C4 C5 C6 C1 0.0(3)
O1 C7 C8 O2 174.97(19)
C10 C7 C8 O2 -66.6(3)
C9 C7 C8 O2 55.2(3)
O1 C7 C8 N1 -6.4(2)
C10 C7 C8 N1 112.0(2)
C9 C7 C8 N1 -126.1(2)
N2 C12 C13 C14 178.69(18)
C17 C12 C13 C14 0.2(3)
N2 C12 C13 S1 0.2(2)
C17 C12 C13 S1 -178.30(16)
C12 C13 C14 C15 -0.8(3)
S1 C13 C14 C15 177.43(16)
C13 C14 C15 O3 -179.71(18)
C13 C14 C15 C16 0.8(3)
O3 C15 C16 C17 -179.79(19)
C14 C15 C16 C17 -0.2(3)
C15 C16 C17 C12 -0.4(3)
N2 C12 C17 C16 -177.97(19)
C13 C12 C17 C16 0.4(3)
O2 C8 N1 C11 5.2(3)
C7 C8 N1 C11 -173.42(18)
N2 C11 N1 C8 173.9(2)
S1 C11 N1 C8 -5.9(3)
N1 C11 N2 C12 -178.87(18)
S1 C11 N2 C12 1.0(2)
C13 C12 N2 C11 -0.7(2)
C17 C12 N2 C11 177.7(2)
C6 C1 O1 C7 -93.4(2)
C2 C1 O1 C7 92.6(2)
C10 C7 O1 C1 65.8(2)
C9 C7 O1 C1 -59.6(2)
C8 C7 O1 C1 -177.44(17)
C14 C15 O3 C18 9.0(3)
C16 C15 O3 C18 -171.48(18)
C12 C13 S1 C11 0.28(15)
C14 C13 S1 C11 -178.10(19)
N2 C11 S1 C13 -0.77(17)
N1 C11 S1 C13 179.09(18)
